data_2200418
loop_
_publ_author_name
'Thadani, Avinash N.'
'Batey, Robert A.'
'Smil, David V.'
'Lough, Alan J.'

_publ_section_title
;
 Potassium trifluoro[(<i>E</i>)-2-phenyl-1-ethenyl]borate
;
_journal_issue 8
_journal_name_full 'Acta Crystallographica Section E'
_journal_page_first m333
_journal_page_last m334
_journal_paper_doi 10.1107/S1600536801010169
_journal_volume 57
_journal_year 2001
_chemical_formula_iupac 'K 1+, C8 H7 B F3 1-'
_chemical_formula_moiety 'K 1+, C8 H7 B F3 1-'
_chemical_formula_sum 'C8 H7 B F3 K'
_chemical_formula_weight 210.05
_chemical_name_systematic
;
Potassium (E)-2-Phenyl-1-ethenyltrifluoroborate
;
_space_group_IT_number 29
_symmetry_cell_setting orthorhombic
_symmetry_space_group_name_Hall 'P 2c -2ac'
_symmetry_space_group_name_H-M 'P c a 21'
_cell_angle_alpha 90.00
_cell_angle_beta 90.00
_cell_angle_gamma 90.00
_cell_formula_units_Z 4
_cell_length_a 7.0265(4)
_cell_length_b 18.9749(10)
_cell_length_c 7.1157(4)
_cell_measurement_reflns_used 5135
_cell_measurement_temperature 100.0(10)
_cell_measurement_theta_max 25.02
_cell_measurement_theta_min 4.22
_cell_volume 948.72(9)
_computing_cell_refinement 'DENZO-SMN (Otwinowski & Minor, 1997)'
_computing_data_collection 'COLLECT (Nonius, 1997-2001)'
_computing_data_reduction DENZO-SMN
_computing_molecular_graphics SHELXTL
_computing_publication_material SHELXTL
_computing_structure_refinement SHELXTL
_computing_structure_solution 'SHELXTL (Sheldrick, 1999)'
_diffrn_ambient_temperature 100.0(10)
_diffrn_detector_area_resol_mean 9
_diffrn_measured_fraction_theta_full .988
_diffrn_measured_fraction_theta_max .988
_diffrn_measurement_device_type 'Nonius KappaCCD'
_diffrn_measurement_method '\f scans, and \w scans with \k offsets'
_diffrn_radiation_monochromator graphite
_diffrn_radiation_source 'fine-focus sealed tube'
_diffrn_radiation_type MoK\a
_diffrn_radiation_wavelength .71073
_diffrn_reflns_av_R_equivalents .048
_diffrn_reflns_av_sigmaI/netI .0483
_diffrn_reflns_limit_h_max 8
_diffrn_reflns_limit_h_min -8
_diffrn_reflns_limit_k_max 22
_diffrn_reflns_limit_k_min -22
_diffrn_reflns_limit_l_max 8
_diffrn_reflns_limit_l_min -8
_diffrn_reflns_number 5135
_diffrn_reflns_theta_full 25.02
_diffrn_reflns_theta_max 25.02
_diffrn_reflns_theta_min 4.22
_diffrn_standards_decay_% 0
_diffrn_standards_number 0
_exptl_absorpt_coefficient_mu .551
_exptl_absorpt_correction_T_max .9730
_exptl_absorpt_correction_T_min .8521
_exptl_absorpt_correction_type multi-scan
_exptl_absorpt_process_details '(DENZO-SMN; Otwinowski & Minor, 1997)'
_exptl_crystal_colour colourless
_exptl_crystal_density_diffrn 1.471
_exptl_crystal_density_method 'not measured'
_exptl_crystal_description plate
_exptl_crystal_F_000 424
_exptl_crystal_size_max .30
_exptl_crystal_size_mid .30
_exptl_crystal_size_min .05
_refine_diff_density_max .198
_refine_diff_density_min -.265
_refine_ls_abs_structure_details 'Flack (1983)'
_refine_ls_abs_structure_Flack .50(4)
_refine_ls_extinction_method none
_refine_ls_goodness_of_fit_ref 1.059
_refine_ls_hydrogen_treatment constr
_refine_ls_matrix_type full
_refine_ls_number_parameters 119
_refine_ls_number_reflns 1576
_refine_ls_number_restraints 1
_refine_ls_restrained_S_all 1.058
_refine_ls_R_factor_all .0291
_refine_ls_R_factor_gt .0259
_refine_ls_shift/su_max .001
_refine_ls_shift/su_mean .000
_refine_ls_structure_factor_coef Fsqd
_refine_ls_weighting_details 'calc w = 1/[\s^2^(Fo^2^)+(0.0117P)^2^+0.3254P] where P = (Fo^2^+2Fc^2^)/3'
_refine_ls_weighting_scheme calc
_refine_ls_wR_factor_ref .0667
_reflns_number_gt 1488
_reflns_number_total 1576
_reflns_threshold_expression I>2\s(I)
_cod_data_source_file cf6083.cif
_cod_data_source_block I
_cod_depositor_comments
;
The following automatic conversions were performed:
'_symmetry_cell_setting' value 'Orthorhombic' changed to 'orthorhombic'
according to '/home/saulius/struct/CIF-dictionaries/cif_core.dic'
dictionary named 'cif_core.dic' version 2.4.1 from 2010-06-29.

Automatic conversion script
Id: cif_fix_enum 1527 2010-12-29 10:47:43Z saulius 

The following automatic conversions were performed:

'_symmetry_cell_setting' value 'Orthorhombic' changed to
'orthorhombic' according to
/home/saulius/struct/CIF-dictionaries/cif_core.dic dictionary named
'cif_core.dic' version 2.4.1 from 2010-06-29.

Automatic conversion script
Id: cif_fix_values 1715 2011-07-08 13:25:40Z adriana 
;
_cod_database_code 2200418
_cod_database_fobs_code 2200418

loop_
_symmetry_equiv_pos_as_xyz
'x, y, z'
'-x, -y, z+1/2'
'x+1/2, -y, z'
'-x+1/2, y, z+1/2'

loop_
_atom_site_label
_atom_site_fract_x
_atom_site_fract_y
_atom_site_fract_z
_atom_site_U_iso_or_equiv
_atom_site_adp_type
_atom_site_calc_flag
_atom_site_refinement_flags
_atom_site_occupancy
_atom_site_disorder_assembly
_atom_site_disorder_group
_atom_site_type_symbol
K1 .43167(7) .07292(3) -.80398(7) .01951(16) Uani d . 1 . . K
F1 .40771(19) .11045(9) -.4509(2) .0209(4) Uani d . 1 . . F
F2 .44468(19) .05323(9) -.1735(2) .0201(4) Uani d . 1 . . F
F3 .7002(2) .06972(8) -.3648(2) .0231(4) Uani d . 1 . . F
B1 .5347(4) .10411(15) -.2950(5) .0177(5) Uani d . 1 . . B
C1 .5722(3) .17718(15) -.1942(4) .0195(6) Uani d . 1 . . C
H1A .6730 .1802 -.1055 .023 Uiso calc R 1 . . H
C2 .4691(4) .23458(15) -.2279(4) .0225(6) Uani d . 1 . . C
H2A .3715 .2292 -.3192 .027 Uiso calc R 1 . . H
C3 .4847(4) .30522(15) -.1439(4) .0211(6) Uani d . 1 . . C
C4 .6188(4) .32289(15) -.0041(5) .0266(6) Uani d . 1 . . C
H4A .7036 .2879 .0415 .032 Uiso calc R 1 . . H
C5 .6284(4) .39051(16) .0672(4) .0281(6) Uani d . 1 . . C
H5A .7207 .4017 .1601 .034 Uiso calc R 1 . . H
C6 .5045(4) .44212(15) .0044(5) .0256(6) Uani d . 1 . . C
H6A .5115 .4885 .0542 .031 Uiso calc R 1 . . H
C7 .3691(4) .42573(16) -.1324(4) .0255(6) Uani d . 1 . . C
H7A .2829 .4608 -.1751 .031 Uiso calc R 1 . . H
C8 .3607(4) .35829(15) -.2057(4) .0233(6) Uani d . 1 . . C
H8A .2692 .3477 -.2998 .028 Uiso calc R 1 . . H

loop_
_atom_site_aniso_label
_atom_site_aniso_U_11
_atom_site_aniso_U_22
_atom_site_aniso_U_33
_atom_site_aniso_U_12
_atom_site_aniso_U_13
_atom_site_aniso_U_23
K1 .0150(2) .0296(3) .0139(2) .0017(2) .0002(3) -.0010(3)
F1 .0196(7) .0293(9) .0138(8) .0007(6) -.0036(6) -.0011(7)
F2 .0188(7) .0265(9) .0151(7) -.0026(6) .0020(6) .0007(7)
F3 .0139(7) .0288(8) .0267(8) .0011(6) .0037(6) -.0003(7)
B1 .0135(12) .0264(13) .0133(11) -.0009(10) -.0011(13) .0020(15)
C1 .0156(11) .0296(15) .0133(13) -.0028(10) -.0028(11) .0029(11)
C2 .0193(12) .0290(15) .0193(12) -.0030(11) -.0033(11) -.0027(12)
C3 .0202(11) .0265(15) .0167(13) -.0018(12) -.0011(12) -.0013(11)
C4 .0250(12) .0296(15) .0251(14) -.0001(12) -.0043(13) -.0028(14)
C5 .0283(14) .0310(16) .0251(13) -.0053(13) -.0046(14) -.0044(13)
C6 .0290(13) .0264(14) .0215(13) -.0051(12) .0059(15) -.0038(11)
C7 .0275(15) .0293(16) .0198(14) .0019(12) .0038(14) .0015(12)
C8 .0220(13) .0299(14) .0179(12) .0002(12) -.0009(12) .0012(12)

loop_
_atom_type_symbol
_atom_type_description
_atom_type_scat_dispersion_real
_atom_type_scat_dispersion_imag
_atom_type_scat_source
C C .0033 .0016 'International Tables Vol C Tables 4.2.6.8 and 6.1.1.4'
H H .0000 .0000 'International Tables Vol C Tables 4.2.6.8 and 6.1.1.4'
B B .0013 .0007 'International Tables Vol C Tables 4.2.6.8 and 6.1.1.4'
F F .0171 .0103 'International Tables Vol C Tables 4.2.6.8 and 6.1.1.4'
K K .2009 .2494 'International Tables Vol C Tables 4.2.6.8 and 6.1.1.4'

loop_
_geom_angle_atom_site_label_1
_geom_angle_atom_site_label_2
_geom_angle_atom_site_label_3
_geom_angle_site_symmetry_1
_geom_angle_site_symmetry_3
_geom_angle
F1 K1 F3 . 4_654 103.18(5)
F1 K1 F2 . 1_554 172.09(5)
F3 K1 F2 4_654 1_554 78.44(5)
F1 K1 F1 . 4_554 104.08(4)
F3 K1 F1 4_654 4_554 144.43(5)
F2 K1 F1 1_554 4_554 71.60(5)
F1 K1 F2 . 2_654 86.10(5)
F3 K1 F2 4_654 2_654 73.74(5)
F2 K1 F2 1_554 2_654 101.76(4)
F1 K1 F2 4_554 2_654 130.45(5)
F1 K1 F2 . 4_554 70.15(5)
F3 K1 F2 4_654 4_554 166.73(5)
F2 K1 F2 1_554 4_554 109.79(4)
F1 K1 F2 4_554 4_554 48.38(4)
F2 K1 F2 2_654 4_554 94.05(4)
F1 K1 F3 . 2_654 112.18(5)
F3 K1 F3 4_654 2_654 105.63(4)
F2 K1 F3 1_554 2_654 74.43(5)
F1 K1 F3 4_554 2_654 84.61(5)
F2 K1 F3 2_654 2_654 47.75(4)
F2 K1 F3 4_554 2_654 68.04(4)
B1 F1 K1 . . 133.03(14)
B1 F1 K1 . 4 103.23(14)
K1 F1 K1 . 4 110.91(5)
B1 F2 K1 . 1_556 120.93(16)
B1 F2 K1 . 2_655 104.20(14)
K1 F2 K1 1_556 2_655 118.30(6)
B1 F2 K1 . 4 97.19(13)
K1 F2 K1 1_556 4 105.91(5)
K1 F2 K1 2_655 4 107.70(5)
B1 F3 K1 . 4_655 137.52(15)
B1 F3 K1 . 2_655 96.62(13)
K1 F3 K1 4_655 2_655 108.22(5)
F3 B1 F1 . . 106.1(2)
F3 B1 F2 . . 105.1(2)
F1 B1 F2 . . 104.34(18)
F3 B1 C1 . . 115.1(2)
F1 B1 C1 . . 112.5(2)
F2 B1 C1 . . 112.8(3)
F3 B1 K1 . 4 135.71(17)
F1 B1 K1 . 4 52.08(10)
F2 B1 K1 . 4 57.38(10)
C1 B1 K1 . 4 109.15(15)
F3 B1 K1 . 2_655 58.58(12)
F1 B1 K1 . 2_655 96.48(15)
F2 B1 K1 . 2_655 51.28(12)
C1 B1 K1 . 2_655 150.5(2)
K1 B1 K1 4 2_655 83.77(6)
C2 C1 B1 . . 123.0(2)
C2 C1 H1A . . 118.5
B1 C1 H1A . . 118.5
C1 C2 C3 . . 129.2(2)
C1 C2 H2A . . 115.4
C3 C2 H2A . . 115.4
C8 C3 C4 . . 117.8(3)
C8 C3 C2 . . 118.7(2)
C4 C3 C2 . . 123.6(3)
C5 C4 C3 . . 120.8(3)
C5 C4 H4A . . 119.6
C3 C4 H4A . . 119.6
C4 C5 C6 . . 120.5(3)
C4 C5 H5A . . 119.7
C6 C5 H5A . . 119.7
C5 C6 C7 . . 119.7(3)
C5 C6 H6A . . 120.1
C7 C6 H6A . . 120.1
C8 C7 C6 . . 119.9(3)
C8 C7 H7A . . 120.1
C6 C7 H7A . . 120.1
C7 C8 C3 . . 121.3(3)
C7 C8 H8A . . 119.4
C3 C8 H8A . . 119.4

loop_
_geom_bond_atom_site_label_1
_geom_bond_atom_site_label_2
_geom_bond_site_symmetry_2
_geom_bond_distance
_geom_bond_publ_flag
K1 F1 . 2.6169(17) y
K1 F3 4_654 2.6235(15) y
K1 F2 1_554 2.6573(16) y
K1 F1 4_554 2.6993(15) y
K1 F2 2_654 2.7106(17) y
K1 F2 4_554 2.8275(14) y
K1 F3 2_654 2.8934(16) y
F1 B1 . 1.429(4) ?
F2 B1 . 1.442(3) ?
F3 B1 . 1.423(3) ?
B1 C1 . 1.583(4) y
C1 C2 . 1.330(4) y
C1 H1A . .950 ?
C2 C3 . 1.472(4) ?
C2 H2A . .950 ?
C3 C8 . 1.403(4) ?
C3 C4 . 1.410(4) ?
C4 C5 . 1.382(4) ?
C4 H4A . .950 ?
C5 C6 . 1.385(4) ?
C5 H5A . .950 ?
C6 C7 . 1.396(5) ?
C6 H6A . .950 ?
C7 C8 . 1.383(4) ?
C7 H7A . .950 ?
C8 H8A . .950 ?
